data_4101909
loop_
_publ_author_name
'Armin H. Stoll'
'Simon B. Blakey'

_publ_section_title
;
 Rhodium Catalyzed Allene Amination: Diastereoselective Synthesis of
 Aminocyclopropanes via a 2-Amidoallylcation Intermediate
;
_journal_name_full 'Journal of the American Chemical Society'
_journal_page_first 2108
_journal_page_last 2109
_journal_paper_doi 10.1021/ja908538t
_journal_volume 132
_journal_year 2010
_chemical_absolute_configuration ad
_chemical_formula_moiety 'C13 H17 N O4 S'
_chemical_formula_sum 'C13 H17 N O4 S'
_chemical_formula_weight 283.34
_chemical_name_systematic
; 
 ? 
;
_space_group_IT_number 4
_symmetry_cell_setting monoclinic
_symmetry_space_group_name_Hall 'P 2yb'
_symmetry_space_group_name_H-M 'P 1 21 1'
_atom_sites_solution_hydrogens geom
_atom_sites_solution_primary direct
_atom_sites_solution_secondary difmap
_audit_creation_method SHELXL-97
_cell_angle_alpha 90.00
_cell_angle_beta 114.317(7)
_cell_angle_gamma 90.00
_cell_formula_units_Z 2
_cell_length_a 8.5714(8)
_cell_length_b 8.9832(9)
_cell_length_c 9.6979(10)
_cell_measurement_reflns_used 1212
_cell_measurement_temperature 173(2)
_cell_measurement_theta_max 57.96
_cell_measurement_theta_min 5.00
_cell_volume 680.48(12)
_computing_cell_refinement 'Bruker SMART'
_computing_data_collection 'Bruker SMART'
_computing_data_reduction 'Bruker SAINT'
_computing_molecular_graphics 'Bruker SHELXTL'
_computing_publication_material 'Bruker SHELXTL'
_computing_structure_refinement 'SHELXL-97 (Sheldrick, 2008)'
_computing_structure_solution 'SHELXS-97 (Sheldrick, 2008)'
_diffrn_ambient_temperature 173(2)
_diffrn_measured_fraction_theta_full 0.957
_diffrn_measured_fraction_theta_max 0.957
_diffrn_measurement_device_type 'CCD area detector'
_diffrn_measurement_method 'phi and omega scans'
_diffrn_radiation_monochromator graphite
_diffrn_radiation_source 'fine-focus sealed tube'
_diffrn_radiation_type CuK\a
_diffrn_radiation_wavelength 1.54178
_diffrn_reflns_av_R_equivalents 0.0422
_diffrn_reflns_av_sigmaI/netI 0.0681
_diffrn_reflns_limit_h_max 10
_diffrn_reflns_limit_h_min -8
_diffrn_reflns_limit_k_max 10
_diffrn_reflns_limit_k_min -10
_diffrn_reflns_limit_l_max 11
_diffrn_reflns_limit_l_min -11
_diffrn_reflns_number 4222
_diffrn_reflns_theta_full 67.26
_diffrn_reflns_theta_max 67.26
_diffrn_reflns_theta_min 5.00
_exptl_absorpt_coefficient_mu 2.216
_exptl_absorpt_correction_T_max 0.8255
_exptl_absorpt_correction_T_min 0.5467
_exptl_absorpt_correction_type multi-scan
_exptl_absorpt_process_details SADABS
_exptl_crystal_colour colourless
_exptl_crystal_density_diffrn 1.383
_exptl_crystal_density_method 'not measured'
_exptl_crystal_description plate
_exptl_crystal_F_000 300
_exptl_crystal_size_max 0.31
_exptl_crystal_size_mid 0.20
_exptl_crystal_size_min 0.09
_refine_diff_density_max 0.341
_refine_diff_density_min -0.455
_refine_diff_density_rms 0.077
_refine_ls_abs_structure_details 'Flack H D (1983), Acta Cryst. A39, 876-881'
_refine_ls_abs_structure_Flack 0.05(4)
_refine_ls_extinction_coef 0.013(2)
_refine_ls_extinction_expression Fc^*^=kFc[1+0.001xFc^2^\l^3^/sin(2\q)]^-1/4^
_refine_ls_extinction_method SHELXL
_refine_ls_goodness_of_fit_ref 1.038
_refine_ls_hydrogen_treatment constr
_refine_ls_matrix_type full
_refine_ls_number_parameters 175
_refine_ls_number_reflns 2034
_refine_ls_number_restraints 1
_refine_ls_restrained_S_all 1.037
_refine_ls_R_factor_all 0.0729
_refine_ls_R_factor_gt 0.0464
_refine_ls_shift/su_max 0.000
_refine_ls_shift/su_mean 0.000
_refine_ls_structure_factor_coef Fsqd
_refine_ls_weighting_details 'calc w=1/[\s^2^(Fo^2^)+(0.0870P)^2^+0.0000P] where P=(Fo^2^+2Fc^2^)/3'
_refine_ls_weighting_scheme calc
_refine_ls_wR_factor_gt 0.1129
_refine_ls_wR_factor_ref 0.1457
_reflns_number_gt 1503
_reflns_number_total 2034
_reflns_threshold_expression >2sigma(I)
_cod_data_source_file ja908538t_si_002_4.cif
_cod_data_source_block ast477s
_cod_database_code 4101909

loop_
_symmetry_equiv_pos_as_xyz
'x, y, z'
'-x, y+1/2, -z'

loop_
_atom_site_label
_atom_site_type_symbol
_atom_site_fract_x
_atom_site_fract_y
_atom_site_fract_z
_atom_site_U_iso_or_equiv
_atom_site_adp_type
_atom_site_occupancy
_atom_site_symmetry_multiplicity
_atom_site_calc_flag
_atom_site_refinement_flags
_atom_site_disorder_assembly
_atom_site_disorder_group
C1 C 1.3552(7) 0.1270(7) 1.0973(6) 0.0483(15) Uani 1 1 d . . .
H1A H 1.2508 0.1523 1.1123 0.058 Uiso 1 1 calc R . .
H1B H 1.4553 0.1429 1.1946 0.058 Uiso 1 1 calc R . .
C2 C 1.3479(6) -0.0338(7) 1.0526(6) 0.0479(14) Uani 1 1 d . . .
H2A H 1.3873 -0.0950 1.1457 0.057 Uiso 1 1 calc R . .
H2B H 1.4298 -0.0492 1.0059 0.057 Uiso 1 1 calc R . .
C3 C 1.1738(6) -0.0912(7) 0.9438(5) 0.0426(13) Uani 1 1 d . . .
H3 H 1.1013 -0.1315 0.9938 0.051 Uiso 1 1 calc R . .
C4 C 1.1583(7) -0.1744(7) 0.8037(6) 0.0464(13) Uani 1 1 d . . .
H4 H 1.2646 -0.1734 0.7850 0.056 Uiso 1 1 calc R . .
C5 C 1.0744(6) -0.0227(6) 0.7903(5) 0.0358(12) Uani 1 1 d . . .
C6 C 0.8825(6) -0.0137(6) 0.7303(5) 0.0376(12) Uani 1 1 d . . .
C7 C 0.7821(6) -0.0543(7) 0.5829(6) 0.0450(14) Uani 1 1 d . . .
H7 H 0.8359 -0.0797 0.5178 0.054 Uiso 1 1 calc R . .
C8 C 0.6035(6) -0.0589(7) 0.5266(5) 0.0458(14) Uani 1 1 d . . .
H8 H 0.5368 -0.0888 0.4252 0.055 Uiso 1 1 calc R . .
C9 C 0.5256(6) -0.0193(6) 0.6209(6) 0.0403(13) Uani 1 1 d . . .
C10 C 0.6245(6) 0.0298(7) 0.7668(6) 0.0423(13) Uani 1 1 d . . .
H10 H 0.5705 0.0623 0.8296 0.051 Uiso 1 1 calc R . .
C11 C 0.7996(6) 0.0317(6) 0.8208(5) 0.0410(13) Uani 1 1 d . . .
H11 H 0.8656 0.0644 0.9213 0.049 Uiso 1 1 calc R . .
C12 C 0.2484(7) -0.1020(8) 0.4430(6) 0.0563(17) Uani 1 1 d . . .
H12A H 0.2492 -0.0485 0.3552 0.084 Uiso 1 1 calc R . .
H12B H 0.1307 -0.1091 0.4345 0.084 Uiso 1 1 calc R . .
H12C H 0.2949 -0.2023 0.4465 0.084 Uiso 1 1 calc R . .
C13 C 1.0536(8) -0.3132(7) 0.7512(8) 0.0581(16) Uani 1 1 d . . .
H13A H 1.1253 -0.4002 0.7970 0.087 Uiso 1 1 calc R . .
H13B H 1.0091 -0.3202 0.6408 0.087 Uiso 1 1 calc R . .
H13C H 0.9578 -0.3101 0.7816 0.087 Uiso 1 1 calc R . .
N1 N 1.1531(5) 0.0977(5) 0.7389(4) 0.0343(10) Uani 1 1 d . . .
H1N H 1.2286 0.0740 0.6928 0.041 Uiso 1 1 d R . .
O1 O 1.0667(4) 0.2905(4) 0.8731(4) 0.0432(10) Uani 1 1 d . . .
O2 O 1.2596(5) 0.3523(4) 0.7482(3) 0.0461(10) Uani 1 1 d . . .
O3 O 1.3683(4) 0.2258(4) 0.9815(3) 0.0443(10) Uani 1 1 d . . .
O4 O 0.3511(4) -0.0236(5) 0.5782(4) 0.0503(11) Uani 1 1 d . . .
S1 S 1.20255(14) 0.25159(14) 0.83150(12) 0.0382(4) Uani 1 1 d . . .

loop_
_atom_site_aniso_label
_atom_site_aniso_U_11
_atom_site_aniso_U_22
_atom_site_aniso_U_33
_atom_site_aniso_U_23
_atom_site_aniso_U_13
_atom_site_aniso_U_12
C1 0.049(3) 0.060(4) 0.028(3) 0.013(3) 0.009(2) -0.003(3)
C2 0.039(3) 0.054(4) 0.047(3) 0.015(3) 0.014(3) 0.013(3)
C3 0.039(3) 0.049(4) 0.041(3) 0.001(2) 0.018(2) 0.004(2)
C4 0.049(3) 0.036(3) 0.051(3) 0.002(3) 0.017(3) 0.004(3)
C5 0.033(2) 0.033(3) 0.038(3) 0.002(2) 0.012(2) 0.000(2)
C6 0.038(3) 0.034(3) 0.038(3) -0.006(2) 0.013(2) -0.002(2)
C7 0.037(3) 0.058(4) 0.040(3) -0.003(3) 0.015(2) -0.003(3)
C8 0.039(3) 0.065(4) 0.034(3) -0.009(3) 0.017(2) 0.001(3)
C9 0.031(2) 0.046(4) 0.043(3) -0.001(2) 0.014(2) -0.003(2)
C10 0.037(3) 0.048(4) 0.041(3) 0.000(2) 0.015(2) -0.001(2)
C11 0.039(3) 0.046(3) 0.033(3) -0.005(2) 0.010(2) -0.003(3)
C12 0.038(3) 0.070(5) 0.049(3) -0.017(3) 0.006(3) -0.004(3)
C13 0.070(4) 0.040(4) 0.071(4) -0.001(3) 0.035(3) -0.005(3)
N1 0.0335(19) 0.034(2) 0.038(2) -0.0041(18) 0.0166(18) -0.0007(18)
O1 0.0382(16) 0.045(3) 0.054(2) -0.0053(16) 0.0267(16) 0.0054(16)
O2 0.052(2) 0.045(3) 0.0418(19) 0.0097(16) 0.0190(17) -0.0096(19)
O3 0.0382(17) 0.049(3) 0.0388(18) -0.0002(17) 0.0093(15) -0.0083(18)
O4 0.0330(17) 0.066(3) 0.047(2) -0.0150(18) 0.0115(17) -0.0075(18)
S1 0.0363(6) 0.0372(7) 0.0374(6) 0.0010(6) 0.0114(5) -0.0008(6)

loop_
_atom_type_symbol
_atom_type_description
_atom_type_scat_dispersion_real
_atom_type_scat_dispersion_imag
_atom_type_scat_source
C C 0.0181 0.0091 'International Tables Vol C Tables 4.2.6.8 and 6.1.1.4'
H H 0.0000 0.0000 'International Tables Vol C Tables 4.2.6.8 and 6.1.1.4'
N N 0.0311 0.0180 'International Tables Vol C Tables 4.2.6.8 and 6.1.1.4'
O O 0.0492 0.0322 'International Tables Vol C Tables 4.2.6.8 and 6.1.1.4'
S S 0.3331 0.5567 'International Tables Vol C Tables 4.2.6.8 and 6.1.1.4'

loop_
_geom_angle_atom_site_label_1
_geom_angle_atom_site_label_2
_geom_angle_atom_site_label_3
_geom_angle
_geom_angle_site_symmetry_1
_geom_angle_site_symmetry_3
_geom_angle_publ_flag
O3 C1 C2 111.5(4) . . ?
O3 C1 H1A 109.3 . . ?
C2 C1 H1A 109.3 . . ?
O3 C1 H1B 109.3 . . ?
C2 C1 H1B 109.3 . . ?
H1A C1 H1B 108.0 . . ?
C1 C2 C3 116.0(5) . . ?
C1 C2 H2A 108.3 . . ?
C3 C2 H2A 108.3 . . ?
C1 C2 H2B 108.3 . . ?
C3 C2 H2B 108.3 . . ?
H2A C2 H2B 107.4 . . ?
C4 C3 C5 60.6(3) . . ?
C4 C3 C2 119.4(5) . . ?
C5 C3 C2 122.8(5) . . ?
C4 C3 H3 114.5 . . ?
C5 C3 H3 114.5 . . ?
C2 C3 H3 114.5 . . ?
C13 C4 C3 122.5(6) . . ?
C13 C4 C5 121.4(5) . . ?
C3 C4 C5 59.7(4) . . ?
C13 C4 H4 114.2 . . ?
C3 C4 H4 114.2 . . ?
C5 C4 H4 114.2 . . ?
N1 C5 C6 114.3(4) . . ?
N1 C5 C3 119.0(4) . . ?
C6 C5 C3 119.1(4) . . ?
N1 C5 C4 115.0(4) . . ?
C6 C5 C4 119.0(4) . . ?
C3 C5 C4 59.7(4) . . ?
C7 C6 C11 117.7(4) . . ?
C7 C6 C5 120.2(4) . . ?
C11 C6 C5 122.0(4) . . ?
C6 C7 C8 121.9(5) . . ?
C6 C7 H7 119.1 . . ?
C8 C7 H7 119.1 . . ?
C9 C8 C7 118.9(5) . . ?
C9 C8 H8 120.6 . . ?
C7 C8 H8 120.6 . . ?
O4 C9 C8 123.7(4) . . ?
O4 C9 C10 116.5(4) . . ?
C8 C9 C10 119.8(4) . . ?
C11 C10 C9 120.4(5) . . ?
C11 C10 H10 119.8 . . ?
C9 C10 H10 119.8 . . ?
C10 C11 C6 121.1(5) . . ?
C10 C11 H11 119.5 . . ?
C6 C11 H11 119.5 . . ?
O4 C12 H12A 109.5 . . ?
O4 C12 H12B 109.5 . . ?
H12A C12 H12B 109.5 . . ?
O4 C12 H12C 109.5 . . ?
H12A C12 H12C 109.5 . . ?
H12B C12 H12C 109.5 . . ?
C4 C13 H13A 109.5 . . ?
C4 C13 H13B 109.5 . . ?
H13A C13 H13B 109.5 . . ?
C4 C13 H13C 109.5 . . ?
H13A C13 H13C 109.5 . . ?
H13B C13 H13C 109.5 . . ?
C5 N1 S1 119.8(3) . . ?
C5 N1 H1N 119.5 . . ?
S1 N1 H1N 112.5 . . ?
C1 O3 S1 118.0(3) . . ?
C9 O4 C12 118.1(4) . . ?
O1 S1 O2 121.1(2) . . ?
O1 S1 O3 107.80(18) . . ?
O2 S1 O3 103.13(19) . . ?
O1 S1 N1 108.1(2) . . ?
O2 S1 N1 107.5(2) . . ?
O3 S1 N1 108.6(2) . . ?

loop_
_geom_bond_atom_site_label_1
_geom_bond_atom_site_label_2
_geom_bond_distance
_geom_bond_site_symmetry_2
_geom_bond_publ_flag
C1 O3 1.472(6) . ?
C1 C2 1.501(8) . ?
C1 H1A 0.9900 . ?
C1 H1B 0.9900 . ?
C2 C3 1.520(7) . ?
C2 H2A 0.9900 . ?
C2 H2B 0.9900 . ?
C3 C4 1.508(8) . ?
C3 C5 1.509(7) . ?
C3 H3 1.0000 . ?
C4 C13 1.497(8) . ?
C4 C5 1.522(8) . ?
C4 H4 1.0000 . ?
C5 N1 1.467(6) . ?
C5 C6 1.504(7) . ?
C6 C7 1.380(7) . ?
C6 C11 1.398(7) . ?
C7 C8 1.398(7) . ?
C7 H7 0.9500 . ?
C8 C9 1.383(7) . ?
C8 H8 0.9500 . ?
C9 O4 1.379(6) . ?
C9 C10 1.388(7) . ?
C10 C11 1.371(7) . ?
C10 H10 0.9500 . ?
C11 H11 0.9500 . ?
C12 O4 1.429(6) . ?
C12 H12A 0.9800 . ?
C12 H12B 0.9800 . ?
C12 H12C 0.9800 . ?
C13 H13A 0.9800 . ?
C13 H13B 0.9800 . ?
C13 H13C 0.9800 . ?
N1 S1 1.607(4) . ?
N1 H1N 0.9501 . ?
O1 S1 1.424(3) . ?
O2 S1 1.427(3) . ?
O3 S1 1.577(3) . ?

loop_
_geom_hbond_atom_site_label_D
_geom_hbond_atom_site_label_H
_geom_hbond_atom_site_label_A
_geom_hbond_distance_DH
_geom_hbond_distance_HA
_geom_hbond_distance_DA
_geom_hbond_angle_DHA
_geom_hbond_site_symmetry_A
N1 H1N O4 0.95 2.02 2.945(5) 165.3 1_655

loop_
_geom_torsion_atom_site_label_1
_geom_torsion_atom_site_label_2
_geom_torsion_atom_site_label_3
_geom_torsion_atom_site_label_4
_geom_torsion
_geom_torsion_site_symmetry_1
_geom_torsion_site_symmetry_2
_geom_torsion_site_symmetry_3
_geom_torsion_site_symmetry_4
_geom_torsion_publ_flag
O3 C1 C2 C3 -81.4(6) . . . . ?
C1 C2 C3 C4 129.6(6) . . . . ?
C1 C2 C3 C5 57.6(7) . . . . ?
C5 C3 C4 C13 -110.1(6) . . . . ?
C2 C3 C4 C13 136.6(6) . . . . ?
C2 C3 C4 C5 -113.3(6) . . . . ?
C4 C3 C5 N1 -103.6(5) . . . . ?
C2 C3 C5 N1 4.3(8) . . . . ?
C4 C3 C5 C6 108.4(5) . . . . ?
C2 C3 C5 C6 -143.6(5) . . . . ?
C2 C3 C5 C4 107.9(6) . . . . ?
C13 C4 C5 N1 -137.9(5) . . . . ?
C3 C4 C5 N1 110.3(5) . . . . ?
C13 C4 C5 C6 3.2(8) . . . . ?
C3 C4 C5 C6 -108.7(5) . . . . ?
C13 C4 C5 C3 111.9(7) . . . . ?
N1 C5 C6 C7 76.3(6) . . . . ?
C3 C5 C6 C7 -134.4(6) . . . . ?
C4 C5 C6 C7 -65.0(7) . . . . ?
N1 C5 C6 C11 -105.3(6) . . . . ?
C3 C5 C6 C11 44.1(8) . . . . ?
C4 C5 C6 C11 113.5(6) . . . . ?
C11 C6 C7 C8 -3.7(9) . . . . ?
C5 C6 C7 C8 174.8(5) . . . . ?
C6 C7 C8 C9 1.1(9) . . . . ?
C7 C8 C9 O4 -178.3(5) . . . . ?
C7 C8 C9 C10 2.6(9) . . . . ?
O4 C9 C10 C11 177.3(5) . . . . ?
C8 C9 C10 C11 -3.5(8) . . . . ?
C9 C10 C11 C6 0.8(9) . . . . ?
C7 C6 C11 C10 2.8(8) . . . . ?
C5 C6 C11 C10 -175.7(5) . . . . ?
C6 C5 N1 S1 87.1(4) . . . . ?
C3 C5 N1 S1 -62.3(6) . . . . ?
C4 C5 N1 S1 -130.0(4) . . . . ?
C2 C1 O3 S1 75.0(5) . . . . ?
C8 C9 O4 C12 13.9(8) . . . . ?
C10 C9 O4 C12 -167.0(5) . . . . ?
C1 O3 S1 O1 50.0(4) . . . . ?
C1 O3 S1 O2 179.2(4) . . . . ?
C1 O3 S1 N1 -66.9(4) . . . . ?
C5 N1 S1 O1 -41.9(4) . . . . ?
C5 N1 S1 O2 -174.2(3) . . . . ?
C5 N1 S1 O3 74.9(4) . . . . ?

loop_
_cod_related_entry_id
_cod_related_entry_database
_cod_related_entry_code
1 ChemSpider 30660090
